data_7208894
loop_
_publ_author_name
'Mol\<canov, Kre\<simir'
'Koji\'c-Prodi\'c, Biserka'
'Babi\'c, Darko'
'Stare, Jernej'

_publ_section_title
;
 Face-to-face stacking of dianionic quinoid rings in crystals of alkali
 salts of 2,5-dihydroxyquinone in view of \p-system polarization
;
_journal_issue 1
_journal_name_full CrystEngComm
_journal_page_first 135
_journal_paper_doi 10.1039/c2ce26119g
_journal_volume 15
_journal_year 2013
_chemical_formula_moiety 'C6 H2 O4 -2, 2 (Rb +)'
_chemical_formula_sum 'C6 H2 O4 Rb2'
_chemical_formula_weight 309.02
_space_group_IT_number 72
_symmetry_cell_setting orthorhombic
_symmetry_space_group_name_Hall '-I 2 2c'
_symmetry_space_group_name_H-M 'I b a m'
_audit_creation_date 2010-02-26T11:15:03-00:00
_audit_creation_method 'WinGX routine CIF_UPDATE'
_cell_angle_alpha 90
_cell_angle_beta 90
_cell_angle_gamma 90
_cell_formula_units_Z 4
_cell_length_a 8.1716(4)
_cell_length_b 12.4680(5)
_cell_length_c 7.2307(3)
_cell_measurement_reflns_used 407
_cell_measurement_temperature 293(2)
_cell_measurement_theta_max 75.48
_cell_measurement_theta_min 6.48
_cell_volume 736.69(6)
_computing_molecular_graphics 'Ortep-3 for Windows (Farrugia, 1997)'
_computing_publication_material 'WinGX publication routines (Farrugia, 1999)'
_computing_structure_refinement 'SHELXL-97 (Sheldrick, 1997)'
_computing_structure_solution 'SHELXS-97 (Sheldrick, 1997)'
_diffrn_ambient_temperature 293(2)
_diffrn_measured_fraction_theta_full 0.969
_diffrn_measured_fraction_theta_max 0.981
_diffrn_radiation_probe x-ray
_diffrn_radiation_type CuK\a
_diffrn_radiation_wavelength 1.54179
_diffrn_reflns_av_R_equivalents 0.0213
_diffrn_reflns_limit_h_max 10
_diffrn_reflns_limit_h_min -9
_diffrn_reflns_limit_k_max 15
_diffrn_reflns_limit_k_min -13
_diffrn_reflns_limit_l_max 9
_diffrn_reflns_limit_l_min -4
_diffrn_reflns_number 850
_diffrn_reflns_theta_full 75.48
_diffrn_reflns_theta_max 75.0
_diffrn_reflns_theta_min 6.48
_exptl_absorpt_coefficient_mu 17.029
_exptl_absorpt_correction_type none
_exptl_crystal_colour red
_exptl_crystal_density_diffrn 2.786
_exptl_crystal_density_method 'not measured'
_exptl_crystal_description prism
_exptl_crystal_F_000 444
_exptl_crystal_size_max 0.23
_exptl_crystal_size_mid 0.16
_exptl_crystal_size_min 0.04
_refine_diff_density_max 0.789
_refine_diff_density_min -1.057
_refine_ls_extinction_coef 0.0031(5)
_refine_ls_extinction_expression Fc^*^=kFc[1+0.001xFc^2^\l^3^/sin(2\q)]^-1/4^
_refine_ls_extinction_method SHELXL
_refine_ls_goodness_of_fit_ref 1.13
_refine_ls_hydrogen_treatment mixed
_refine_ls_matrix_type full
_refine_ls_number_parameters 40
_refine_ls_number_reflns 407
_refine_ls_number_restraints 0
_refine_ls_restrained_S_all 1.13
_refine_ls_R_factor_gt 0.0433
_refine_ls_shift/su_max 0
_refine_ls_structure_factor_coef Fsqd
_refine_ls_weighting_details 'calc w=1/[\s^2^(Fo^2^)+(0.0886P)^2^+0.0000P] where P=(Fo^2^+2Fc^2^)/3'
_refine_ls_weighting_scheme calc
_refine_ls_wR_factor_ref 0.1216
_reflns_number_gt 333
_reflns_number_total 407
_reflns_threshold_expression >2sigma(I)
_cod_data_source_file c2ce26119g.txt
_cod_data_source_block Rb2DHQ
_cod_depositor_comments
;

2018-10-01
Z value and formula fixed to values more according to usual
chemical conventions.                 miguel
;
_cod_original_formula_weight 154.51
_cod_original_formula_moiety 'C3 H1 O2 Rb'
_cod_original_formula_units_Z 8
_cod_original_formula_sum 'C3 H1 O2 Rb'
_cod_database_code 7208894

loop_
_symmetry_equiv_pos_as_xyz
'x, y, z'
'-x, -y, z'
'x, -y, -z+1/2'
'-x, y, -z+1/2'
'x+1/2, y+1/2, z+1/2'
'-x+1/2, -y+1/2, z+1/2'
'x+1/2, -y+1/2, -z+1'
'-x+1/2, y+1/2, -z+1'
'-x, -y, -z'
'x, y, -z'
'-x, y, z-1/2'
'x, -y, z-1/2'
'-x+1/2, -y+1/2, -z+1/2'
'x+1/2, y+1/2, -z+1/2'
'-x+1/2, y+1/2, z'
'x+1/2, -y+1/2, z'

loop_
_atom_site_label
_atom_site_type_symbol
_atom_site_fract_x
_atom_site_fract_y
_atom_site_fract_z
_atom_site_U_iso_or_equiv
_atom_site_adp_type
_atom_site_occupancy
_atom_site_calc_flag
_atom_site_refinement_flags
H3 H -0.156(9) 0.177(5) 0 0.027(17) Uiso 1 d S
O2 O 0.1682(5) 0.1876(3) 0 0.0318(9) Uani 1 d S
O1 O 0.3303(6) -0.00051(15) 0 0.0263(11) Uani 1 d S
C2 C 0.0833(6) 0.1030(3) 0 0.0224(10) Uani 1 d S
C3 C -0.0857(6) 0.1002(3) 0 0.0245(10) Uani 1 d S
C1 C 0.1766(6) -0.0044(2) 0 0.0209(10) Uani 1 d S
Rb1 Rb 0 0.34613(3) 0.25 0.0304(5) Uani 1 d S

loop_
_atom_site_aniso_label
_atom_site_aniso_U_11
_atom_site_aniso_U_22
_atom_site_aniso_U_33
_atom_site_aniso_U_23
_atom_site_aniso_U_13
_atom_site_aniso_U_12
O2 0.0277(14) 0.0195(12) 0.0482(18) 0 0 -0.0081(15)
O1 0.0164(19) 0.026(2) 0.037(2) 0 0 0.0007(10)
C2 0.023(2) 0.019(2) 0.026(2) 0 0 -0.0038(15)
C3 0.022(2) 0.0169(19) 0.035(3) 0 0 0.0041(14)
C1 0.016(2) 0.024(2) 0.022(2) 0 0 0.0020(13)
Rb1 0.0380(6) 0.0262(6) 0.0270(6) 0 0.00279(14) 0

loop_
_atom_type_symbol
_atom_type_description
_atom_type_scat_dispersion_real
_atom_type_scat_dispersion_imag
_atom_type_scat_source
C C 0.0181 0.0091 'International Tables Vol C Tables 4.2.6.8 and 6.1.1.4'
H H 0 0 'International Tables Vol C Tables 4.2.6.8 and 6.1.1.4'
Rb Rb -0.4688 1.6079 'International Tables Vol C Tables 4.2.6.8 and 6.1.1.4'
O O 0.0492 0.0322 'International Tables Vol C Tables 4.2.6.8 and 6.1.1.4'

loop_
_geom_angle_atom_site_label_1
_geom_angle_atom_site_label_2
_geom_angle_atom_site_label_3
_geom_angle
_geom_angle_site_symmetry_1
_geom_angle_site_symmetry_3
C2 O2 Rb1 107.3(2) . .
C2 O2 Rb1 107.3(2) . 10
Rb1 O2 Rb1 73.81(9) . 10
C2 O2 Rb1 110.3(2) . 13
Rb1 O2 Rb1 97.49(5) . 13
Rb1 O2 Rb1 142.29(13) 10 13
C2 O2 Rb1 110.3(2) . 6_554
Rb1 O2 Rb1 142.29(13) . 6_554
Rb1 O2 Rb1 97.49(5) 10 6_554
Rb1 O2 Rb1 66.75(8) 13 6_554
C1 O1 Rb1 116.18(16) . 5_544
C1 O1 Rb1 116.18(16) . 14_545
Rb1 O1 Rb1 74.85(8) 5_544 14_545
C1 O1 Rb1 119.30(16) . 13
Rb1 O1 Rb1 124.50(17) 5_544 13
Rb1 O1 Rb1 80.20(8) 14_545 13
C1 O1 Rb1 119.30(16) . 6_554
Rb1 O1 Rb1 80.20(8) 5_544 6_554
Rb1 O1 Rb1 124.50(17) 14_545 6_554
Rb1 O1 Rb1 74.61(8) 13 6_554
O2 C2 C3 124.8(4) . .
O2 C2 C1 117.0(4) . .
C3 C2 C1 118.2(3) . .
O2 C2 Rb1 53.08(19) . .
C3 C2 Rb1 80.33(17) . .
C1 C2 Rb1 145.75(14) . .
O2 C2 Rb1 53.08(19) . 10
C3 C2 Rb1 80.33(17) . 10
C1 C2 Rb1 145.75(14) . 10
Rb1 C2 Rb1 60.38(6) . 10
C2 C3 C1 123.3(3) . 9
C2 C3 Rb1 77.62(16) . .
C1 C3 Rb1 145.06(16) 9 .
C2 C3 Rb1 77.62(16) . 10
C1 C3 Rb1 145.06(16) 9 10
Rb1 C3 Rb1 59.77(6) . 10
C2 C3 H3 119(3) . .
C1 C3 H3 117(3) 9 .
Rb1 C3 H3 51(3) . .
Rb1 C3 H3 51(3) 10 .
O1 C1 C3 124.1(3) . 9
O1 C1 C2 117.5(3) . .
C3 C1 C2 118.5(4) 9 .
O1 C1 Rb1 46.09(12) . 14_545
C3 C1 Rb1 87.1(2) 9 14_545
C2 C1 Rb1 142.20(16) . 14_545
O1 C1 Rb1 46.09(12) . 5_544
C3 C1 Rb1 87.1(2) 9 5_544
C2 C1 Rb1 142.20(16) . 5_544
Rb1 C1 Rb1 58.41(6) 14_545 5_544
O1 Rb1 O1 99.99(10) 15 5_455
O1 Rb1 O1 74.73(7) 15 13
O1 Rb1 O1 55.50(17) 5_455 13
O1 Rb1 O1 55.50(17) 15 7_454
O1 Rb1 O1 74.73(7) 5_455 7_454
O1 Rb1 O1 99.62(9) 13 7_454
O1 Rb1 O2 81.04(9) 15 .
O1 Rb1 O2 178.95(7) 5_455 .
O1 Rb1 O2 125.12(14) 13 .
O1 Rb1 O2 105.79(7) 7_454 .
O1 Rb1 O2 178.95(7) 15 11_556
O1 Rb1 O2 81.04(9) 5_455 11_556
O1 Rb1 O2 105.79(7) 13 11_556
O1 Rb1 O2 125.12(14) 7_454 11_556
O2 Rb1 O2 97.93(12) . 11_556
O1 Rb1 O2 91.83(8) 15 13
O1 Rb1 O2 97.63(8) 5_455 13
O1 Rb1 O2 50.62(10) 13 13
O1 Rb1 O2 143.10(11) 7_454 13
O2 Rb1 O2 82.51(5) . 13
O2 Rb1 O2 87.84(5) 11_556 13
O1 Rb1 O2 97.63(8) 15 7_454
O1 Rb1 O2 91.83(8) 5_455 7_454
O1 Rb1 O2 143.10(11) 13 7_454
O1 Rb1 O2 50.62(10) 7_454 7_454
O2 Rb1 O2 87.84(5) . 7_454
O2 Rb1 O2 82.51(5) 11_556 7_454
O2 Rb1 O2 165.29(13) 13 7_454
O1 Rb1 C2 98.53(6) 15 .
O1 Rb1 C2 159.40(10) 5_455 .
O1 Rb1 C2 139.55(11) 13 .
O1 Rb1 C2 109.12(5) 7_454 .
O2 Rb1 C2 19.59(10) . .
O2 Rb1 C2 80.49(7) 11_556 .
O2 Rb1 C2 90.71(9) 13 .
O2 Rb1 C2 76.80(9) 7_454 .
O1 Rb1 C2 159.40(10) 15 11_556
O1 Rb1 C2 98.52(6) 5_455 11_556
O1 Rb1 C2 109.12(5) 13 11_556
O1 Rb1 C2 139.55(11) 7_454 11_556
O2 Rb1 C2 80.49(7) . 11_556
O2 Rb1 C2 19.59(10) 11_556 11_556
O2 Rb1 C2 76.80(9) 13 11_556
O2 Rb1 C2 90.71(9) 7_454 11_556
C2 Rb1 C2 65.01(8) . 11_556
O1 Rb1 Rb1 127.43(4) 15 10_556
O1 Rb1 Rb1 52.57(4) 5_455 10_556
O1 Rb1 Rb1 52.69(4) 13 10_556
O1 Rb1 Rb1 127.31(4) 7_454 10_556
O2 Rb1 Rb1 126.90(4) . 10_556
O2 Rb1 Rb1 53.10(4) 11_556 10_556
O2 Rb1 Rb1 56.62(4) 13 10_556
O2 Rb1 Rb1 123.38(4) 7_454 10_556
C2 Rb1 Rb1 120.19(3) . 10_556
C2 Rb1 Rb1 59.81(3) 11_556 10_556
O1 Rb1 Rb1 52.57(4) 15 10
O1 Rb1 Rb1 127.43(4) 5_455 10
O1 Rb1 Rb1 127.31(4) 13 10
O1 Rb1 Rb1 52.69(4) 7_454 10
O2 Rb1 Rb1 53.10(4) . 10
O2 Rb1 Rb1 126.90(4) 11_556 10
O2 Rb1 Rb1 123.38(4) 13 10
O2 Rb1 Rb1 56.62(4) 7_454 10
C2 Rb1 Rb1 59.81(3) . 10
C2 Rb1 Rb1 120.19(3) 11_556 10
Rb1 Rb1 Rb1 180 10_556 10
O1 Rb1 H3 106.1(7) 15 .
O1 Rb1 H3 127.5(13) 5_455 .
O1 Rb1 H3 176.1(12) 13 .
O1 Rb1 H3 83.9(10) 7_454 .
O2 Rb1 H3 51.8(13) . .
O2 Rb1 H3 73.3(7) 11_556 .
O2 Rb1 H3 125.5(12) 13 .
O2 Rb1 H3 40.8(13) 7_454 .
C2 Rb1 H3 36.8(13) . .
C2 Rb1 H3 68.7(7) 11_556 .
Rb1 Rb1 H3 126.3(7) 10_556 .
Rb1 Rb1 H3 53.7(7) 10 .

loop_
_geom_bond_atom_site_label_1
_geom_bond_atom_site_label_2
_geom_bond_distance
_geom_bond_site_symmetry_2
O2 C2 1.263(6) .
O2 Rb1 3.010(3) .
O2 Rb1 3.010(3) 10
O2 Rb1 3.286(3) 13
O2 Rb1 3.286(3) 6_554
O1 C1 1.257(7) .
O1 Rb1 2.974(3) 5_544
O1 Rb1 2.974(3) 14_545
O1 Rb1 2.983(3) 13
O1 Rb1 2.983(3) 6_554
C2 C3 1.381(8) .
C2 C1 1.540(6) .
C2 Rb1 3.595(3) .
C2 Rb1 3.595(3) 10
C3 C1 1.406(6) 9
C3 Rb1 3.628(3) .
C3 Rb1 3.628(3) 10
C3 H3 1.12(6) .
C1 C3 1.406(6) 9
C1 Rb1 3.705(4) 14_545
C1 Rb1 3.705(4) 5_544
Rb1 O1 2.974(3) 15
Rb1 O1 2.974(3) 5_455
Rb1 O1 2.983(3) 13
Rb1 O1 2.983(3) 7_454
Rb1 O2 3.010(3) 11_556
Rb1 O2 3.286(3) 13
Rb1 O2 3.286(3) 7_454
Rb1 C2 3.595(3) 11_556
Rb1 Rb1 3.61535(14) 10_556
Rb1 Rb1 3.61535(15) 10
Rb1 H3 3.05(5) .

loop_
_geom_torsion_atom_site_label_1
_geom_torsion_atom_site_label_2
_geom_torsion_atom_site_label_3
_geom_torsion_atom_site_label_4
_geom_torsion
_geom_torsion_site_symmetry_1
_geom_torsion_site_symmetry_4
Rb1 O2 C2 C3 38.98(10) . .
Rb1 O2 C2 C3 -38.98(10) 10 .
Rb1 O2 C2 C3 144.09(10) 13 .
Rb1 O2 C2 C3 -144.09(10) 6_554 .
Rb1 O2 C2 C1 -141.02(10) . .
Rb1 O2 C2 C1 141.02(10) 10 .
Rb1 O2 C2 C1 -35.91(10) 13 .
Rb1 O2 C2 C1 35.91(10) 6_554 .
Rb1 O2 C2 Rb1 -77.95(19) 10 .
Rb1 O2 C2 Rb1 105.118(8) 13 .
Rb1 O2 C2 Rb1 176.93(19) 6_554 .
Rb1 O2 C2 Rb1 77.95(19) . 10
Rb1 O2 C2 Rb1 -176.93(19) 13 10
Rb1 O2 C2 Rb1 -105.118(8) 6_554 10
O2 C2 C3 C1 180 . 9
C1 C2 C3 C1 0 . 9
Rb1 C2 C3 C1 -149.33(3) . 9
Rb1 C2 C3 C1 149.33(3) 10 9
O2 C2 C3 Rb1 -30.67(3) . .
C1 C2 C3 Rb1 149.33(3) . .
Rb1 C2 C3 Rb1 -61.35(5) 10 .
O2 C2 C3 Rb1 30.67(3) . 10
C1 C2 C3 Rb1 -149.33(3) . 10
Rb1 C2 C3 Rb1 61.35(5) . 10
Rb1 O1 C1 C3 42.63(8) 5_544 9
Rb1 O1 C1 C3 -42.63(8) 14_545 9
Rb1 O1 C1 C3 -135.97(9) 13 9
Rb1 O1 C1 C3 135.97(9) 6_554 9
Rb1 O1 C1 C2 -137.37(8) 5_544 .
Rb1 O1 C1 C2 137.37(8) 14_545 .
Rb1 O1 C1 C2 44.03(9) 13 .
Rb1 O1 C1 C2 -44.03(9) 6_554 .
Rb1 O1 C1 Rb1 85.25(16) 5_544 14_545
Rb1 O1 C1 Rb1 -93.346(16) 13 14_545
Rb1 O1 C1 Rb1 178.60(17) 6_554 14_545
Rb1 O1 C1 Rb1 -85.25(16) 14_545 5_544
Rb1 O1 C1 Rb1 -178.60(17) 13 5_544
Rb1 O1 C1 Rb1 93.346(16) 6_554 5_544
O2 C2 C1 O1 0 . .
C3 C2 C1 O1 180 . .
Rb1 C2 C1 O1 -63.3(4) . .
Rb1 C2 C1 O1 63.3(4) 10 .
O2 C2 C1 C3 180 . 9
C3 C2 C1 C3 0 . 9
Rb1 C2 C1 C3 116.7(4) . 9
Rb1 C2 C1 C3 -116.7(4) 10 9
O2 C2 C1 Rb1 52.7(3) . 14_545
C3 C2 C1 Rb1 -127.3(3) . 14_545
Rb1 C2 C1 Rb1 -10.6(7) . 14_545
Rb1 C2 C1 Rb1 116.07(16) 10 14_545
O2 C2 C1 Rb1 -52.7(3) . 5_544
C3 C2 C1 Rb1 127.3(3) . 5_544
Rb1 C2 C1 Rb1 -116.07(16) . 5_544
Rb1 C2 C1 Rb1 10.6(7) 10 5_544
C2 O2 Rb1 O1 -152.93(19) . 15
Rb1 O2 Rb1 O1 -49.38(11) 10 15
Rb1 O2 Rb1 O1 93.05(8) 13 15
Rb1 O2 Rb1 O1 31.78(17) 6_554 15
C2 O2 Rb1 O1 17(3) . 5_455
Rb1 O2 Rb1 O1 120(3) 10 5_455
Rb1 O2 Rb1 O1 -97(3) 13 5_455
Rb1 O2 Rb1 O1 -159(3) 6_554 5_455
C2 O2 Rb1 O1 142.97(19) . 13
Rb1 O2 Rb1 O1 -113.48(6) 10 13
Rb1 O2 Rb1 O1 28.95(10) 13 13
Rb1 O2 Rb1 O1 -32.31(15) 6_554 13
C2 O2 Rb1 O1 -102.8(2) . 7_454
Rb1 O2 Rb1 O1 0.79(8) 10 7_454
Rb1 O2 Rb1 O1 143.23(11) 13 7_454
Rb1 O2 Rb1 O1 81.96(12) 6_554 7_454
C2 O2 Rb1 O2 27.27(17) . 11_556
Rb1 O2 Rb1 O2 130.81(11) 10 11_556
Rb1 O2 Rb1 O2 -86.75(6) 13 11_556
Rb1 O2 Rb1 O2 -148.02(18) 6_554 11_556
C2 O2 Rb1 O2 114.0(2) . 13
Rb1 O2 Rb1 O2 -142.43(12) 10 13
Rb1 O2 Rb1 O2 0 13 13
Rb1 O2 Rb1 O2 -61.27(14) 6_554 13
C2 O2 Rb1 O2 -54.86(17) . 7_454
Rb1 O2 Rb1 O2 48.69(7) 10 7_454
Rb1 O2 Rb1 O2 -168.88(11) 13 7_454
Rb1 O2 Rb1 O2 129.85(18) 6_554 7_454
Rb1 O2 Rb1 C2 103.5(2) 10 .
Rb1 O2 Rb1 C2 -114.0(2) 13 .
Rb1 O2 Rb1 C2 -175.3(3) 6_554 .
C2 O2 Rb1 C2 36.2(2) . 11_556
Rb1 O2 Rb1 C2 139.77(9) 10 11_556
Rb1 O2 Rb1 C2 -77.79(9) 13 11_556
Rb1 O2 Rb1 C2 -139.06(15) 6_554 11_556
C2 O2 Rb1 Rb1 76.5(2) . 10_556
Rb1 O2 Rb1 Rb1 180 10 10_556
Rb1 O2 Rb1 Rb1 -37.57(12) 13 10_556
Rb1 O2 Rb1 Rb1 -98.83(12) 6_554 10_556
C2 O2 Rb1 Rb1 -103.5(2) . 10
Rb1 O2 Rb1 Rb1 142.43(12) 13 10
Rb1 O2 Rb1 Rb1 81.17(12) 6_554 10
O2 C2 Rb1 O1 27.04(19) . 15
C3 C2 Rb1 O1 -121.35(12) . 15
C1 C2 Rb1 O1 111.7(4) . 15
Rb1 C2 Rb1 O1 -37.04(10) 10 15
O2 C2 Rb1 O1 -179.14(14) . 5_455
C3 C2 Rb1 O1 32.5(2) . 5_455
C1 C2 Rb1 O1 -94.5(5) . 5_455
Rb1 C2 Rb1 O1 116.78(17) 10 5_455
O2 C2 Rb1 O1 -49.4(2) . 13
C3 C2 Rb1 O1 162.21(10) . 13
C1 C2 Rb1 O1 35.2(5) . 13
Rb1 C2 Rb1 O1 -113.47(6) 10 13
O2 C2 Rb1 O1 83.4(3) . 7_454
C3 C2 Rb1 O1 -65.01(13) . 7_454
C1 C2 Rb1 O1 168.0(4) . 7_454
Rb1 C2 Rb1 O1 19.30(11) 10 7_454
C3 C2 Rb1 O2 -148.4(2) . .
C1 C2 Rb1 O2 84.6(5) . .
Rb1 C2 Rb1 O2 -64.08(18) 10 .
O2 C2 Rb1 O2 -152.61(17) . 11_556
C3 C2 Rb1 O2 59.00(11) . 11_556
C1 C2 Rb1 O2 -68.0(4) . 11_556
Rb1 C2 Rb1 O2 143.31(8) 10 11_556
O2 C2 Rb1 O2 -64.92(19) . 13
C3 C2 Rb1 O2 146.69(10) . 13
C1 C2 Rb1 O2 19.7(5) . 13
Rb1 C2 Rb1 O2 -129.00(6) 10 13
O2 C2 Rb1 O2 122.93(16) . 7_454
C3 C2 Rb1 O2 -25.46(10) . 7_454
C1 C2 Rb1 O2 -152.5(5) . 7_454
Rb1 C2 Rb1 O2 58.85(6) 10 7_454
O2 C2 Rb1 C2 -140.0(3) . 11_556
C3 C2 Rb1 C2 71.63(14) . 11_556
C1 C2 Rb1 C2 -55.4(4) . 11_556
Rb1 C2 Rb1 C2 155.94(15) 10 11_556
O2 C2 Rb1 Rb1 -115.92(18) . 10_556
C3 C2 Rb1 Rb1 95.69(10) . 10_556
C1 C2 Rb1 Rb1 -31.3(5) . 10_556
Rb1 C2 Rb1 Rb1 180 10 10_556
O2 C2 Rb1 Rb1 64.08(18) . 10
C3 C2 Rb1 Rb1 -84.31(10) . 10
C1 C2 Rb1 Rb1 148.7(5) . 10
